data_2204122
loop_
_publ_author_name
'Yao, Jiyong'
'Ibers, James A.'

_publ_section_title
;
 RbHo~2~Cu~3~S~5~
;
_journal_issue 9
_journal_name_full 'Acta Crystallographica Section E'
_journal_page_first i118
_journal_page_last i119
_journal_paper_doi 10.1107/S1600536804019786
_journal_volume 60
_journal_year 2004
_chemical_formula_iupac 'Rb Ho2 Cu3 S5'
_chemical_formula_structural 'Rb Ho2 Cu3 S5'
_chemical_formula_sum 'Cu3 Ho2 Rb S5'
_chemical_formula_weight 766.25
_chemical_name_systematic
;
rubidium diholmium tricopper pentasulfide
;
_space_group_IT_number 63
_symmetry_cell_setting orthorhombic
_symmetry_space_group_name_Hall '-C 2c 2'
_symmetry_space_group_name_H-M 'C m c m'
_atom_sites_solution_primary direct
_atom_sites_solution_secondary difmap
_cell_angle_alpha 90.00
_cell_angle_beta 90.00
_cell_angle_gamma 90.00
_cell_formula_units_Z 4
_cell_length_a 3.9451(11)
_cell_length_b 13.915(4)
_cell_length_c 16.408(5)
_cell_measurement_reflns_used 4507
_cell_measurement_temperature 153(2)
_cell_measurement_theta_max 28.97
_cell_measurement_theta_min 2.48
_cell_volume 900.7(5)
_computing_cell_refinement 'SAINT (Bruker, 2003)'
_computing_data_collection 'SMART (Bruker, 2003)'
_computing_data_reduction SAINT
_computing_molecular_graphics 'XP in SHELXTL'
_computing_publication_material SHELXTL
_computing_structure_refinement SHELXTL
_computing_structure_solution 'SHELXTL (Sheldrick, 2003)'
_diffrn_ambient_temperature 153(2)
_diffrn_measured_fraction_theta_full 0.949
_diffrn_measured_fraction_theta_max 0.949
_diffrn_measurement_device_type 'Bruker 1000 CCD'
_diffrn_measurement_method \w
_diffrn_radiation_monochromator graphite
_diffrn_radiation_source 'fine-focus sealed tube'
_diffrn_radiation_type MoK\a
_diffrn_radiation_wavelength 0.71073
_diffrn_reflns_av_R_equivalents 0.0497
_diffrn_reflns_av_sigmaI/netI 0.0203
_diffrn_reflns_limit_h_max 5
_diffrn_reflns_limit_h_min -5
_diffrn_reflns_limit_k_max 18
_diffrn_reflns_limit_k_min -18
_diffrn_reflns_limit_l_max 21
_diffrn_reflns_limit_l_min -21
_diffrn_reflns_number 5433
_diffrn_reflns_theta_full 28.97
_diffrn_reflns_theta_max 28.97
_diffrn_reflns_theta_min 2.48
_diffrn_standards_decay_% <1
_exptl_absorpt_coefficient_mu 30.774
_exptl_absorpt_correction_T_max 0.40492
_exptl_absorpt_correction_T_min 0.04728
_exptl_absorpt_correction_type numerical
_exptl_absorpt_process_details 'face indexed'
_exptl_crystal_colour yellow
_exptl_crystal_density_diffrn 5.650
_exptl_crystal_density_method 'not measured'
_exptl_crystal_description needle
_exptl_crystal_F_000 1352
_exptl_crystal_size_max 0.418
_exptl_crystal_size_mid 0.068
_exptl_crystal_size_min 0.030
_refine_diff_density_max 2.371
_refine_diff_density_min -2.546
_refine_ls_extinction_coef 0.00404(19)
_refine_ls_extinction_expression Fc^*^=kFc[1+0.001xFc^2^\l^3^/sin(2\q)]^-1/4^
_refine_ls_extinction_method SHELXL97
_refine_ls_goodness_of_fit_ref 1.389
_refine_ls_matrix_type full
_refine_ls_number_parameters 38
_refine_ls_number_reflns 673
_refine_ls_number_restraints 0
_refine_ls_restrained_S_all 1.389
_refine_ls_R_factor_all 0.0230
_refine_ls_R_factor_gt 0.0226
_refine_ls_shift/su_max 0.001
_refine_ls_shift/su_mean 0.000
_refine_ls_structure_factor_coef Fsqd
_refine_ls_weighting_details 'calc w = 1/[\s^2^(Fo^2^)+(0.03P)^2^] where P = (Fo^2^+2Fc^2^)/3'
_refine_ls_weighting_scheme calc
_refine_ls_wR_factor_gt 0.0537
_refine_ls_wR_factor_ref 0.0539
_reflns_number_gt 661
_reflns_number_total 673
_reflns_threshold_expression I>2\s(I)
_cod_data_source_file br6161.cif
_cod_data_source_block I
_cod_original_cell_volume 900.8(4)
_cod_database_code 2204122
_cod_database_fobs_code 2204122

loop_
_symmetry_equiv_pos_as_xyz
'x, y, z'
'-x, -y, z+1/2'
'-x, y, -z+1/2'
'x, -y, -z'
'x+1/2, y+1/2, z'
'-x+1/2, -y+1/2, z+1/2'
'-x+1/2, y+1/2, -z+1/2'
'x+1/2, -y+1/2, -z'
'-x, -y, -z'
'x, y, -z-1/2'
'x, -y, z-1/2'
'-x, y, z'
'-x+1/2, -y+1/2, -z'
'x+1/2, y+1/2, -z-1/2'
'x+1/2, -y+1/2, z-1/2'
'-x+1/2, y+1/2, z'

loop_
_atom_site_label
_atom_site_fract_x
_atom_site_fract_y
_atom_site_fract_z
_atom_site_U_iso_or_equiv
_atom_site_adp_type
_atom_site_calc_flag
_atom_site_refinement_flags
_atom_site_occupancy
_atom_site_type_symbol
Rb 0.0000 0.43385(4) 0.2500 0.00977(17) Uani d S 1 Rb
Ho 0.0000 0.307904(13) 0.593727(13) 0.00644(14) Uani d S 1 Ho
Cu1 0.0000 0.15215(6) 0.2500 0.0116(2) Uani d S 1 Cu
Cu2 0.0000 0.08234(4) 0.53920(4) 0.01149(18) Uani d S 1 Cu
S1 0.0000 0.06208(8) 0.11509(7) 0.0075(2) Uani d S 1 S
S2 0.0000 0.74007(11) 0.2500 0.0077(3) Uani d S 1 S
S3 0.0000 0.33060(8) 0.06943(7) 0.0075(2) Uani d S 1 S

loop_
_atom_site_aniso_label
_atom_site_aniso_U_11
_atom_site_aniso_U_22
_atom_site_aniso_U_33
_atom_site_aniso_U_12
_atom_site_aniso_U_13
_atom_site_aniso_U_23
Rb 0.0112(3) 0.0090(3) 0.0091(3) 0.000 0.000 0.000
Ho 0.00684(18) 0.00646(17) 0.00601(19) 0.000 0.000 -0.00007(6)
Cu1 0.0089(4) 0.0129(4) 0.0131(4) 0.000 0.000 0.000
Cu2 0.0110(3) 0.0081(3) 0.0154(3) 0.000 0.000 0.0008(2)
S1 0.0085(5) 0.0058(5) 0.0083(5) 0.000 0.000 -0.0003(4)
S2 0.0081(6) 0.0075(7) 0.0074(7) 0.000 0.000 0.000
S3 0.0081(5) 0.0071(4) 0.0074(6) 0.000 0.000 0.0001(5)

loop_
_atom_type_symbol
_atom_type_description
_atom_type_scat_dispersion_real
_atom_type_scat_dispersion_imag
_atom_type_scat_source
S S 0.1246 0.1234 'International Tables Vol C Tables 4.2.6.8 and 6.1.1.4'
Cu Cu 0.3201 1.2651 'International Tables Vol C Tables 4.2.6.8 and 6.1.1.4'
Rb Rb -0.9393 2.9676 'International Tables Vol C Tables 4.2.6.8 and 6.1.1.4'
Ho Ho -0.2175 4.6783 'International Tables Vol C Tables 4.2.6.8 and 6.1.1.4'

loop_
_geom_angle_atom_site_label_1
_geom_angle_atom_site_label_2
_geom_angle_atom_site_label_3
_geom_angle_site_symmetry_1
_geom_angle_site_symmetry_3
_geom_angle
_geom_angle_publ_flag
S3 Rb S3 . 10_556 128.26(5) ?
S3 Rb S2 . 5_445 69.38(2) ?
S3 Rb S2 10_556 5_445 69.38(2) ?
S3 Rb S2 . 5_545 69.38(2) ?
S3 Rb S2 10_556 5_545 69.38(2) ?
S2 Rb S2 5_445 5_545 72.37(4) ?
S3 Rb S1 . 14_556 143.184(17) ?
S3 Rb S1 10_556 14_556 69.48(3) ?
S2 Rb S1 5_445 14_556 138.82(2) ?
S2 Rb S1 5_545 14_556 94.56(2) ?
S3 Rb S1 . 14_456 143.184(17) ?
S3 Rb S1 10_556 14_456 69.48(3) ?
S2 Rb S1 5_445 14_456 94.56(2) ?
S2 Rb S1 5_545 14_456 138.82(2) ?
S1 Rb S1 14_556 14_456 69.51(3) ?
S3 Rb S1 . 5_455 69.48(3) ?
S3 Rb S1 10_556 5_455 143.185(17) ?
S2 Rb S1 5_445 5_455 94.57(2) ?
S2 Rb S1 5_545 5_455 138.83(2) ?
S1 Rb S1 14_556 5_455 117.92(4) ?
S1 Rb S1 14_456 5_455 79.54(4) ?
S3 Rb S1 . 5 69.48(3) ?
S3 Rb S1 10_556 5 143.185(17) ?
S2 Rb S1 5_445 5 138.83(2) ?
S2 Rb S1 5_545 5 94.57(2) ?
S1 Rb S1 14_556 5 79.54(4) ?
S1 Rb S1 14_456 5 117.92(4) ?
S1 Rb S1 5_455 5 69.51(3) ?
S2 Ho S3 9_566 10_556 172.13(4) y
S2 Ho S1 9_566 6 92.47(3) y
S3 Ho S1 10_556 6 92.89(3) y
S2 Ho S1 9_566 6_455 92.47(3) ?
S3 Ho S1 10_556 6_455 92.89(3) ?
S1 Ho S1 6 6_455 93.89(4) y
S2 Ho S3 9_566 6_455 87.95(4) y
S3 Ho S3 10_556 6_455 86.50(3) y
S1 Ho S3 6 6_455 178.05(3) y
S1 Ho S3 6_455 6_455 87.99(3) y
S2 Ho S3 9_566 6 87.95(4) ?
S3 Ho S3 10_556 6 86.50(3) ?
S1 Ho S3 6 6 87.99(3) ?
S1 Ho S3 6_455 6 178.05(3) ?
S3 Ho S3 6_455 6 90.13(4) y
S2 Cu1 S2 5_545 5_445 116.38(7) y
S2 Cu1 S1 5_545 10_556 105.051(19) ?
S2 Cu1 S1 5_445 10_556 105.05(2) y
S2 Cu1 S1 5_545 . 105.053(19) ?
S2 Cu1 S1 5_445 . 105.053(19) ?
S1 Cu1 S1 10_556 . 120.96(6) y
S1 Cu2 S3 2 6 108.94(4) y
S1 Cu2 S3 2 6_455 108.94(4) ?
S3 Cu2 S3 6 6_455 112.86(5) y
S1 Cu2 S1 2 10_556 115.43(4) y
S3 Cu2 S1 6 10_556 105.36(4) y
S3 Cu2 S1 6_455 10_556 105.36(4) ?
Cu2 S1 Cu1 2_554 . 151.30(6) ?
Cu2 S1 Cu2 2_554 10_556 64.57(4) ?
Cu1 S1 Cu2 . 10_556 144.13(5) ?
Cu2 S1 Ho 2_554 6_554 120.09(4) ?
Cu1 S1 Ho . 6_554 77.45(3) ?
Cu2 S1 Ho 10_556 6_554 78.27(3) ?
Cu2 S1 Ho 2_554 6_454 120.09(4) ?
Cu1 S1 Ho . 6_454 77.45(3) ?
Cu2 S1 Ho 10_556 6_454 78.27(3) ?
Ho S1 Ho 6_554 6_454 93.89(4) ?
Cu2 S1 Rb 2_554 5_545 84.19(4) ?
Cu1 S1 Rb . 5_545 72.38(3) ?
Cu2 S1 Rb 10_556 5_545 133.86(3) ?
Ho S1 Rb 6_554 5_545 90.69(2) ?
Ho S1 Rb 6_454 5_545 147.69(4) ?
Cu2 S1 Rb 2_554 5_445 84.19(4) ?
Cu1 S1 Rb . 5_445 72.38(3) ?
Cu2 S1 Rb 10_556 5_445 133.86(3) ?
Ho S1 Rb 6_554 5_445 147.69(4) ?
Ho S1 Rb 6_454 5_445 90.69(2) ?
Rb S1 Rb 5_545 5_445 69.50(3) ?
Cu1 S2 Cu1 5_455 5 116.38(7) ?
Cu1 S2 Ho 5_455 2_564 82.37(2) ?
Cu1 S2 Ho 5 2_564 82.37(2) ?
Cu1 S2 Ho 5_455 9_566 82.37(2) ?
Cu1 S2 Ho 5 9_566 82.37(2) ?
Ho S2 Ho 2_564 9_566 150.81(6) ?
Cu1 S2 Rb 5_455 5 157.99(5) ?
Cu1 S2 Rb 5 5 85.62(3) ?
Ho S2 Rb 2_564 5 101.73(2) ?
Ho S2 Rb 9_566 5 101.73(2) ?
Cu1 S2 Rb 5_455 5_455 85.62(3) ?
Cu1 S2 Rb 5 5_455 157.99(5) ?
Ho S2 Rb 2_564 5_455 101.73(2) ?
Ho S2 Rb 9_566 5_455 101.73(2) ?
Rb S2 Rb 5 5_455 72.37(4) ?
Cu2 S3 Cu2 6_554 6_454 112.86(5) ?
Cu2 S3 Ho 6_554 10_556 81.48(3) ?
Cu2 S3 Ho 6_454 10_556 81.48(3) ?
Cu2 S3 Ho 6_554 6_454 166.85(4) ?
Cu2 S3 Ho 6_454 6_454 78.12(2) ?
Ho S3 Ho 10_556 6_454 93.50(3) ?
Cu2 S3 Ho 6_554 6_554 78.12(2) ?
Cu2 S3 Ho 6_454 6_554 166.85(4) ?
Ho S3 Ho 10_556 6_554 93.50(3) ?
Ho S3 Ho 6_454 6_554 90.13(4) ?
Cu2 S3 Rb 6_554 . 88.01(4) ?
Cu2 S3 Rb 6_454 . 88.01(4) ?
Ho S3 Rb 10_556 . 160.86(5) ?
Ho S3 Rb 6_454 . 99.97(3) ?
Ho S3 Rb 6_554 . 99.97(3) ?

loop_
_geom_bond_atom_site_label_1
_geom_bond_atom_site_label_2
_geom_bond_site_symmetry_2
_geom_bond_distance
_geom_bond_publ_flag
Rb S3 . 3.2929(15) y
Rb S3 10_556 3.2929(15) ?
Rb S2 5_445 3.3410(15) y
Rb S2 5_545 3.3410(15) ?
Rb S1 14_556 3.4604(12) y
Rb S1 14_456 3.4604(12) ?
Rb S1 5_455 3.4604(12) ?
Rb S1 5 3.4604(12) ?
Rb Cu1 5 3.6219(12) ?
Rb Cu1 5_455 3.6219(12) ?
Rb Cu1 . 3.9200(15) ?
Rb Rb 1_655 3.9451(11) ?
Ho S2 9_566 2.6497(8) y
Ho S3 10_556 2.6957(14) y
Ho S1 6 2.6995(9) y
Ho S1 6_455 2.6995(9) ?
Ho S3 6_455 2.7865(10) y
Ho S3 6 2.7865(10) ?
Ho Cu2 . 3.2638(11) ?
Ho Cu1 13_556 3.2826(7) ?
Ho Cu1 13_456 3.2826(7) ?
Ho Cu2 13_456 3.3137(8) ?
Ho Cu2 13_556 3.3137(8) ?
Ho Ho 1_655 3.9451(11) ?
Cu1 S2 5_545 2.3212(10) y
Cu1 S2 5_445 2.3212(10) ?
Cu1 S1 10_556 2.5438(14) y
Cu1 S1 . 2.5438(14) ?
Cu1 Ho 6_454 3.2825(7) ?
Cu1 Ho 6_554 3.2825(7) ?
Cu1 Ho 13_556 3.2826(7) ?
Cu1 Ho 13_456 3.2826(7) ?
Cu1 Rb 5_445 3.6218(12) ?
Cu1 Rb 5_545 3.6218(12) ?
Cu2 S1 2 2.3641(14) y
Cu2 S3 6 2.3674(8) y
Cu2 S3 6_455 2.3674(8) ?
Cu2 S1 10_556 2.5473(15) y
Cu2 Cu2 9_556 2.6278(13) ?
Cu2 Ho 13_456 3.3137(8) ?
Cu2 Ho 13_556 3.3137(8) ?
Cu2 Rb 13_556 3.9883(11) ?
Cu2 Rb 13_456 3.9883(11) ?
S1 Cu2 2_554 2.3642(14) ?
S1 Cu2 10_556 2.5473(15) ?
S1 Ho 6_554 2.6995(9) ?
S1 Ho 6_454 2.6995(9) ?
S1 Rb 5_545 3.4605(12) ?
S1 Rb 5_445 3.4605(12) ?
S2 Cu1 5_455 2.3212(10) ?
S2 Cu1 5 2.3212(10) ?
S2 Ho 2_564 2.6496(8) ?
S2 Ho 9_566 2.6497(8) ?
S2 Rb 5 3.3410(15) ?
S2 Rb 5_455 3.3410(15) ?
S3 Cu2 6_554 2.3674(8) ?
S3 Cu2 6_454 2.3674(8) ?
S3 Ho 10_556 2.6957(14) ?
S3 Ho 6_454 2.7864(10) ?
S3 Ho 6_554 2.7864(10) ?
